data_4101417
loop_
_publ_author_name
'Nolan, Elizabeth M'
'Ryu, Jubin W'
'Jaworski, Jacek'
'Feazell, Rodney P'
'Sheng, Morgan'
'Lippard, Stephen J'

_publ_section_title
;
 Zinspy sensors with enhanced dynamic range for imaging neuronal cell
 zinc uptake and mobilization.
;
_journal_issue 48
_journal_name_full 'Journal of the American Chemical Society'
_journal_page_first 15517
_journal_page_last 15528
_journal_paper_doi 10.1021/ja065759a
_journal_volume 128
_journal_year 2006
_chemical_formula_moiety 'C38 H42 Cu2 N4 O4 S2, 2(B F4)'
_chemical_formula_sum 'C38 H42 B2 Cu2 F8.19 N4 O4 S2'
_chemical_formula_weight 987.09
_chemical_name_systematic
; 
 ? 
;
_space_group_IT_number 14
_symmetry_cell_setting monoclinic
_symmetry_space_group_name_Hall '-P 2yn'
_symmetry_space_group_name_H-M 'P 1 21/n 1'
_atom_sites_solution_hydrogens geom
_atom_sites_solution_primary direct
_atom_sites_solution_secondary difmap
_audit_creation_method SHELXL-97
_cell_angle_alpha 90.00
_cell_angle_beta 100.8000(10)
_cell_angle_gamma 90.00
_cell_formula_units_Z 2
_cell_length_a 10.1101(7)
_cell_length_b 15.7610(11)
_cell_length_c 13.0036(9)
_cell_measurement_reflns_used 6556
_cell_measurement_temperature 173(2)
_cell_measurement_theta_max 28.31
_cell_measurement_theta_min 2.42
_cell_volume 2035.4(2)
_computing_cell_refinement 'Bruker SMART'
_computing_data_collection 'Bruker SMART'
_computing_data_reduction 'Bruker SAINT'
_computing_molecular_graphics 'Bruker SHELXTL'
_computing_publication_material 'Bruker SHELXTL'
_computing_structure_refinement 'SHELXL-97 (Sheldrick, 1997)'
_computing_structure_solution 'SHELXS-97 (Sheldrick, 1990)'
_diffrn_ambient_temperature 173(2)
_diffrn_measured_fraction_theta_full 0.999
_diffrn_measured_fraction_theta_max 0.999
_diffrn_measurement_device_type 'CCD area detector'
_diffrn_measurement_method 'phi and omega scans'
_diffrn_radiation_monochromator graphite
_diffrn_radiation_source 'fine-focus sealed tube'
_diffrn_radiation_type MoK\a
_diffrn_radiation_wavelength 0.71073
_diffrn_reflns_av_R_equivalents 0.0253
_diffrn_reflns_av_sigmaI/netI 0.0172
_diffrn_reflns_limit_h_max 12
_diffrn_reflns_limit_h_min -12
_diffrn_reflns_limit_k_max 18
_diffrn_reflns_limit_k_min -18
_diffrn_reflns_limit_l_max 15
_diffrn_reflns_limit_l_min -15
_diffrn_reflns_number 27589
_diffrn_reflns_theta_full 25.00
_diffrn_reflns_theta_max 25.00
_diffrn_reflns_theta_min 2.42
_exptl_absorpt_coefficient_mu 1.231
_exptl_absorpt_correction_T_max .88
_exptl_absorpt_correction_T_min .74
_exptl_absorpt_correction_type multi-scan
_exptl_absorpt_process_details SADABS
_exptl_crystal_colour colorless
_exptl_crystal_density_diffrn 1.611
_exptl_crystal_density_method 'not measured'
_exptl_crystal_description block
_exptl_crystal_F_000 1007
_exptl_crystal_size_max .3
_exptl_crystal_size_mid .2
_exptl_crystal_size_min .1
_refine_diff_density_max 0.968
_refine_diff_density_min -0.431
_refine_diff_density_rms 0.090
_refine_ls_extinction_method none
_refine_ls_goodness_of_fit_ref 1.054
_refine_ls_hydrogen_treatment mixed
_refine_ls_matrix_type full
_refine_ls_number_parameters 294
_refine_ls_number_reflns 3571
_refine_ls_number_restraints 36
_refine_ls_restrained_S_all 1.067
_refine_ls_R_factor_all 0.0436
_refine_ls_R_factor_gt 0.0414
_refine_ls_shift/su_max 0.011
_refine_ls_shift/su_mean 0.001
_refine_ls_structure_factor_coef Fsqd
_refine_ls_weighting_details 'calc w=1/[\s^2^(Fo^2^)+(0.0668P)^2^+2.8903P] where P=(Fo^2^+2Fc^2^)/3'
_refine_ls_weighting_scheme calc
_refine_ls_wR_factor_gt 0.1112
_refine_ls_wR_factor_ref 0.1133
_reflns_number_gt 3337
_reflns_number_total 3571
_reflns_threshold_expression >2sigma(I)
_cod_data_source_file ja065759asi20060809_065504.cif
_cod_data_source_block 10238
_cod_depositor_comments
;
The following automatic conversions were performed:
'_symmetry_cell_setting' value 'Monoclinic' changed to 'monoclinic'
according to '/home/saulius/struct/CIF-dictionaries/cif_core.dic'
dictionary named 'cif_core.dic' version 2.4.1 from 2010-06-29.

Automatic conversion script
Id: cif_fix_enum 1527 2010-12-29 10:47:43Z saulius 
;
_cod_original_sg_symbol_H-M P2(1)/n
_cod_database_code 4101417

loop_
_symmetry_equiv_pos_as_xyz
'x, y, z'
'-x+1/2, y+1/2, -z+1/2'
'-x, -y, -z'
'x-1/2, -y-1/2, z-1/2'

loop_
_atom_site_label
_atom_site_type_symbol
_atom_site_fract_x
_atom_site_fract_y
_atom_site_fract_z
_atom_site_U_iso_or_equiv
_atom_site_adp_type
_atom_site_occupancy
_atom_site_symmetry_multiplicity
_atom_site_calc_flag
_atom_site_refinement_flags
_atom_site_disorder_assembly
_atom_site_disorder_group
Cu1 Cu 0.97474(3) 0.095585(19) -0.00388(3) 0.02299(14) Uani 1 1 d . . .
O1 O 0.9192(2) 0.11269(14) 0.15398(17) 0.0362(5) Uani 1 1 d D . .
H1 H 0.868(4) 0.157(2) 0.170(3) 0.057(12) Uiso 1 1 d D . .
O2 O 1.11344(18) 0.01496(12) 0.04773(15) 0.0269(4) Uani 1 1 d . . .
N1 N 1.1057(2) 0.19052(14) -0.01921(17) 0.0228(5) Uani 1 1 d . . .
N2 N 0.8386(2) 0.17833(14) -0.06654(18) 0.0253(5) Uani 1 1 d . . .
C1 C 1.2396(3) 0.03581(17) 0.0970(2) 0.0262(6) Uani 1 1 d . . .
C2 C 1.3038(3) -0.01003(18) 0.1842(2) 0.0307(6) Uani 1 1 d . . .
H2A H 1.2559 -0.0528 0.2133 0.037 Uiso 1 1 calc R . .
C3 C 1.4367(3) 0.0065(2) 0.2283(3) 0.0363(7) Uani 1 1 d . . .
H3A H 1.4810 -0.0267 0.2854 0.044 Uiso 1 1 calc R . .
C4 C 1.5050(3) 0.0713(2) 0.1895(3) 0.0384(7) Uani 1 1 d . . .
H4A H 1.5967 0.0821 0.2191 0.046 Uiso 1 1 calc R . .
C5 C 1.4390(3) 0.1205(2) 0.1071(3) 0.0336(7) Uani 1 1 d . . .
H5A H 1.4853 0.1665 0.0825 0.040 Uiso 1 1 calc R . .
C6 C 1.3064(3) 0.10370(17) 0.0598(2) 0.0271(6) Uani 1 1 d . . .
C7 C 1.2381(3) 0.15429(18) -0.0331(2) 0.0270(6) Uani 1 1 d . . .
H7A H 1.2982 0.2012 -0.0456 0.032 Uiso 1 1 calc R . .
H7B H 1.2235 0.1174 -0.0958 0.032 Uiso 1 1 calc R . .
C8 C 0.7079(3) 0.1807(2) -0.0594(2) 0.0314(6) Uani 1 1 d . . .
H8A H 0.6715 0.1360 -0.0244 0.038 Uiso 1 1 calc R . .
C9 C 0.6251(3) 0.2462(2) -0.1014(2) 0.0369(7) Uani 1 1 d . . .
H9A H 0.5324 0.2462 -0.0968 0.044 Uiso 1 1 calc R . .
C10 C 0.6791(3) 0.3116(2) -0.1503(2) 0.0392(7) Uani 1 1 d . . .
H10A H 0.6239 0.3577 -0.1793 0.047 Uiso 1 1 calc R . .
C11 C 0.8131(3) 0.3099(2) -0.1569(2) 0.0338(7) Uani 1 1 d . . .
H11A H 0.8516 0.3548 -0.1901 0.041 Uiso 1 1 calc R . .
C12 C 0.8908(3) 0.24220(18) -0.1148(2) 0.0256(6) Uani 1 1 d . . .
C13 C 1.0374(3) 0.23125(18) -0.1182(2) 0.0269(6) Uani 1 1 d . . .
H13A H 1.0477 0.1954 -0.1787 0.032 Uiso 1 1 calc R . .
H13B H 1.0788 0.2872 -0.1264 0.032 Uiso 1 1 calc R . .
C14 C 1.1198(3) 0.25109(17) 0.0714(2) 0.0243(6) Uani 1 1 d . C .
H14A H 1.0286 0.2671 0.0820 0.029 Uiso 1 1 calc R . .
H14B H 1.1651 0.2212 0.1353 0.029 Uiso 1 1 calc R . .
C15 C 1.1967(3) 0.33055(17) 0.0598(2) 0.0278(6) Uani 1 1 d D . .
C17 C 1.2564(5) 0.4707(2) 0.0172(3) 0.0582(11) Uani 1 1 d D . .
H17 H 1.2543 0.5271 -0.0089 0.070 Uiso 1 1 calc R A 1
C18 C 1.3712(4) 0.4346(2) 0.0616(3) 0.0484(9) Uani 1 1 d D C .
H18 H 1.4559 0.4623 0.0691 0.058 Uiso 1 1 calc R B 1
S1 S 1.1225(3) 0.4169(3) 0.0091(3) 0.0391(3) Uani 0.395(3) 1 d PD C 1
C16 C 1.356(2) 0.3506(10) 0.0971(19) 0.0391(3) Uani 0.395(3) 1 d PD C 1
H16 H 1.4233 0.3144 0.1343 0.047 Uiso 0.395(3) 1 calc PR C 1
C16A C 1.1453(9) 0.4201(9) -0.0014(8) 0.0391(3) Uani 0.605(3) 1 d PD C 2
H16A H 1.0586 0.4332 -0.0405 0.047 Uiso 0.605(3) 1 calc PR C 2
S1A S 1.3619(4) 0.33668(13) 0.1002(3) 0.0391(3) Uani 0.605(3) 1 d PD C 2
C19 C 0.8934(4) 0.0430(2) 0.2161(3) 0.0402(7) Uani 1 1 d . . .
H19A H 0.8711 0.0639 0.2818 0.060 Uiso 1 1 calc R . .
H19B H 0.9737 0.0069 0.2316 0.060 Uiso 1 1 calc R . .
H19C H 0.8177 0.0099 0.1780 0.060 Uiso 1 1 calc R . .
B1 B 1.7744(12) 0.3211(8) 0.1792(10) 0.039(13) Uiso 0.455(4) 1 d PD . .
F1 F 1.8742(5) 0.3248(4) 0.2701(4) 0.0513(14) Uiso 0.455(4) 1 d PD . .
F2 F 1.7263(5) 0.2368(3) 0.1669(5) 0.0410(12) Uiso 0.455(4) 1 d PD . .
F3 F 1.6723(5) 0.3732(3) 0.1957(5) 0.0384(15) Uiso 0.455(4) 1 d PD . .
F4 F 1.8433(7) 0.3466(4) 0.1022(5) 0.0340(16) Uiso 0.455(4) 1 d PD . .
B1A B 1.7775(11) 0.3251(8) 0.1852(9) 0.025(11) Uiso 0.383(6) 1 d PD . .
F1A F 1.8608(6) 0.3602(5) 0.2720(4) 0.0433(17) Uiso 0.383(6) 1 d PD . .
F2A F 1.7612(8) 0.2376(3) 0.2065(6) 0.0422(17) Uiso 0.383(6) 1 d PD . .
F3A F 1.6518(7) 0.3635(5) 0.1693(6) 0.043(2) Uiso 0.383(6) 1 d PD . .
F4A F 1.8144(7) 0.3349(6) 0.0880(5) 0.0320(18) Uiso 0.383(6) 1 d PD . .
B1B B 1.7708(17) 0.3157(13) 0.1854(14) 0.017(15) Uiso 0.162(5) 1 d PD . .
F1B F 1.7883(18) 0.3876(9) 0.2467(12) 0.062(5) Uiso 0.162(5) 1 d PD . .
F2B F 1.8246(16) 0.2469(9) 0.2472(11) 0.053(4) Uiso 0.162(5) 1 d PD . .
F3B F 1.6399(16) 0.3004(14) 0.1431(15) 0.090(6) Uiso 0.162(5) 1 d PD . .
F4B F 1.8458(15) 0.3187(9) 0.1071(10) 0.022(3) Uiso 0.162(5) 1 d PD . .

loop_
_atom_site_aniso_label
_atom_site_aniso_U_11
_atom_site_aniso_U_22
_atom_site_aniso_U_33
_atom_site_aniso_U_23
_atom_site_aniso_U_13
_atom_site_aniso_U_12
Cu1 0.0216(2) 0.0179(2) 0.0295(2) 0.00077(12) 0.00473(14) -0.00102(12)
O1 0.0501(14) 0.0283(11) 0.0336(11) 0.0030(9) 0.0166(10) 0.0029(10)
O2 0.0197(9) 0.0256(10) 0.0334(11) -0.0002(8) 0.0002(8) -0.0026(8)
N1 0.0242(11) 0.0199(11) 0.0251(11) -0.0008(9) 0.0063(9) -0.0036(9)
N2 0.0251(12) 0.0214(11) 0.0291(12) -0.0026(9) 0.0041(9) -0.0009(9)
C1 0.0239(14) 0.0230(14) 0.0321(15) -0.0065(11) 0.0061(11) 0.0020(11)
C2 0.0322(15) 0.0239(14) 0.0348(16) -0.0039(12) 0.0035(12) 0.0021(12)
C3 0.0334(15) 0.0333(17) 0.0388(17) -0.0057(13) -0.0020(13) 0.0090(13)
C4 0.0215(14) 0.0431(18) 0.0485(19) -0.0094(15) 0.0011(13) 0.0040(13)
C5 0.0242(14) 0.0332(16) 0.0454(17) -0.0066(14) 0.0112(13) -0.0002(12)
C6 0.0232(14) 0.0266(14) 0.0332(15) -0.0060(11) 0.0094(12) 0.0012(11)
C7 0.0255(14) 0.0274(14) 0.0304(14) -0.0022(11) 0.0114(11) -0.0030(11)
C8 0.0252(14) 0.0318(15) 0.0374(16) -0.0027(12) 0.0060(12) -0.0007(12)
C9 0.0279(15) 0.0435(18) 0.0374(17) -0.0041(14) 0.0013(13) 0.0048(13)
C10 0.0414(18) 0.0394(18) 0.0328(16) 0.0024(13) -0.0032(13) 0.0127(14)
C11 0.0432(18) 0.0306(16) 0.0254(14) 0.0036(12) 0.0012(12) 0.0027(13)
C12 0.0320(15) 0.0247(14) 0.0193(12) -0.0051(10) 0.0027(11) -0.0032(11)
C13 0.0310(15) 0.0263(14) 0.0235(13) 0.0008(11) 0.0053(11) -0.0042(11)
C14 0.0256(13) 0.0237(13) 0.0242(13) -0.0017(11) 0.0064(11) -0.0025(11)
C15 0.0337(15) 0.0220(14) 0.0265(14) -0.0017(11) 0.0022(11) -0.0024(12)
C17 0.097(3) 0.0271(18) 0.046(2) 0.0003(15) 0.002(2) -0.0056(19)
C18 0.051(2) 0.052(2) 0.0418(19) -0.0040(17) 0.0081(16) -0.0269(18)
S1 0.0389(7) 0.0313(7) 0.0469(6) -0.0039(7) 0.0071(5) -0.0108(7)
C16 0.0389(7) 0.0313(7) 0.0469(6) -0.0039(7) 0.0071(5) -0.0108(7)
C16A 0.0389(7) 0.0313(7) 0.0469(6) -0.0039(7) 0.0071(5) -0.0108(7)
S1A 0.0389(7) 0.0313(7) 0.0469(6) -0.0039(7) 0.0071(5) -0.0108(7)
C19 0.0472(19) 0.0360(17) 0.0398(17) 0.0072(14) 0.0146(15) 0.0019(14)

loop_
_atom_type_symbol
_atom_type_description
_atom_type_scat_dispersion_real
_atom_type_scat_dispersion_imag
_atom_type_scat_source
C C 0.0033 0.0016 'International Tables Vol C Tables 4.2.6.8 and 6.1.1.4'
H H 0.0000 0.0000 'International Tables Vol C Tables 4.2.6.8 and 6.1.1.4'
B B 0.0013 0.0007 'International Tables Vol C Tables 4.2.6.8 and 6.1.1.4'
N N 0.0061 0.0033 'International Tables Vol C Tables 4.2.6.8 and 6.1.1.4'
O O 0.0106 0.0060 'International Tables Vol C Tables 4.2.6.8 and 6.1.1.4'
F F 0.0171 0.0103 'International Tables Vol C Tables 4.2.6.8 and 6.1.1.4'
Cu Cu 0.3201 1.2651 'International Tables Vol C Tables 4.2.6.8 and 6.1.1.4'
S S 0.1246 0.1234 'International Tables Vol C Tables 4.2.6.8 and 6.1.1.4'

loop_
_geom_angle_atom_site_label_1
_geom_angle_atom_site_label_2
_geom_angle_atom_site_label_3
_geom_angle
_geom_angle_site_symmetry_1
_geom_angle_site_symmetry_3
O2 Cu1 N2 175.60(9) . .
O2 Cu1 O2 77.25(8) . 3_755
N2 Cu1 O2 102.79(8) . 3_755
O2 Cu1 N1 94.31(9) . .
N2 Cu1 N1 83.62(9) . .
O2 Cu1 N1 151.77(9) 3_755 .
O2 Cu1 O1 92.95(9) . .
N2 Cu1 O1 91.36(9) . .
O2 Cu1 O1 101.05(8) 3_755 .
N1 Cu1 O1 106.30(9) . .
O2 Cu1 Cu1 39.48(6) . 3_755
N2 Cu1 Cu1 140.39(7) . 3_755
O2 Cu1 Cu1 37.77(5) 3_755 3_755
N1 Cu1 Cu1 128.43(7) . 3_755
O1 Cu1 Cu1 99.05(6) . 3_755
C19 O1 Cu1 122.21(19) . .
C19 O1 H1 107(3) . .
Cu1 O1 H1 123(3) . .
C1 O2 Cu1 124.46(17) . .
C1 O2 Cu1 132.72(17) . 3_755
Cu1 O2 Cu1 102.75(8) . 3_755
C13 N1 C7 110.0(2) . .
C13 N1 C14 111.4(2) . .
C7 N1 C14 112.4(2) . .
C13 N1 Cu1 101.38(16) . .
C7 N1 Cu1 110.16(16) . .
C14 N1 Cu1 111.02(16) . .
C8 N2 C12 119.2(2) . .
C8 N2 Cu1 127.9(2) . .
C12 N2 Cu1 112.71(18) . .
O2 C1 C2 120.7(3) . .
O2 C1 C6 119.6(3) . .
C2 C1 C6 119.7(3) . .
C3 C2 C1 120.4(3) . .
C3 C2 H2A 119.8 . .
C1 C2 H2A 119.8 . .
C4 C3 C2 120.2(3) . .
C4 C3 H3A 119.9 . .
C2 C3 H3A 119.9 . .
C3 C4 C5 119.6(3) . .
C3 C4 H4A 120.2 . .
C5 C4 H4A 120.2 . .
C4 C5 C6 121.2(3) . .
C4 C5 H5A 119.4 . .
C6 C5 H5A 119.4 . .
C5 C6 C1 118.7(3) . .
C5 C6 C7 120.9(3) . .
C1 C6 C7 120.3(3) . .
N1 C7 C6 113.1(2) . .
N1 C7 H7A 109.0 . .
C6 C7 H7A 109.0 . .
N1 C7 H7B 109.0 . .
C6 C7 H7B 109.0 . .
H7A C7 H7B 107.8 . .
N2 C8 C9 121.8(3) . .
N2 C8 H8A 119.1 . .
C9 C8 H8A 119.1 . .
C8 C9 C10 118.7(3) . .
C8 C9 H9A 120.6 . .
C10 C9 H9A 120.6 . .
C11 C10 C9 119.7(3) . .
C11 C10 H10A 120.2 . .
C9 C10 H10A 120.2 . .
C10 C11 C12 119.1(3) . .
C10 C11 H11A 120.5 . .
C12 C11 H11A 120.5 . .
N2 C12 C11 121.4(3) . .
N2 C12 C13 113.8(2) . .
C11 C12 C13 124.8(3) . .
N1 C13 C12 109.0(2) . .
N1 C13 H13A 109.9 . .
C12 C13 H13A 109.9 . .
N1 C13 H13B 109.9 . .
C12 C13 H13B 109.9 . .
H13A C13 H13B 108.3 . .
C15 C14 N1 115.3(2) . .
C15 C14 H14A 108.5 . .
N1 C14 H14A 108.5 . .
C15 C14 H14B 108.5 . .
N1 C14 H14B 108.5 . .
H14A C14 H14B 107.5 . .
C14 C15 C16 129.6(6) . .
C14 C15 S1 122.1(2) . .
C16 C15 S1 108.2(5) . .
C14 C15 C16A 129.8(4) . .
C16 C15 C16A 100.5(7) . .
S1 C15 C16A 10.2(4) . .
C14 C15 S1A 121.9(2) . .
C16 C15 S1A 7.9(6) . .
S1 C15 S1A 116.0(2) . .
C16A C15 S1A 108.0(3) . .
C18 C17 C16A 116.9(6) . .
C18 C17 S1 117.8(3) . .
C16A C17 S1 7.5(5) . .
C18 C17 H17 121.1 . .
C16A C17 H17 121.5 . .
S1 C17 H17 121.1 . .
C17 C18 C16 113.7(9) . .
C17 C18 S1A 116.4(3) . .
C16 C18 S1A 3.4(12) . .
C17 C18 H18 123.1 . .
C16 C18 H18 123.1 . .
S1A C18 H18 120.4 . .
C17 S1 C15 95.6(3) . .
C18 C16 C15 104.3(10) . .
C18 C16 H16 127.8 . .
C15 C16 H16 127.8 . .
C17 C16A C15 103.9(7) . .
C17 C16A H16A 128.1 . .
C15 C16A H16A 128.1 . .
C18 S1A C15 94.0(2) . .
O1 C19 H19A 109.5 . .
O1 C19 H19B 109.5 . .
H19A C19 H19B 109.5 . .
O1 C19 H19C 109.5 . .
H19A C19 H19C 109.5 . .
H19B C19 H19C 109.5 . .
F4B B1 F4A 19.4(6) . .
F4B B1 F1B 119.4(13) . .
F4A B1 F1B 115.8(12) . .
F4B B1 F3 132.5(12) . .
F4A B1 F3 113.8(10) . .
F1B B1 F3 54.9(9) . .
F4B B1 F2A 104.7(11) . .
F4A B1 F2A 116.3(10) . .
F1B B1 F2A 125.1(12) . .
F3 B1 F2A 114.9(9) . .
F4B B1 F4 18.8(6) . .
F4A B1 F4 15.3(4) . .
F1B B1 F4 103.8(11) . .
F3 B1 F4 115.9(9) . .
F2A B1 F4 123.5(9) . .
F4B B1 F3B 113.1(14) . .
F4A B1 F3B 100.2(12) . .
F1B B1 F3B 112.1(13) . .
F3 B1 F3B 58.3(10) . .
F2A B1 F3B 74.1(11) . .
F4 B1 F3B 114.6(13) . .
F4B B1 F3A 123.9(12) . .
F4A B1 F3A 104.6(10) . .
F1B B1 F3A 70.8(10) . .
F3 B1 F3A 16.5(4) . .
F2A B1 F3A 110.8(9) . .
F4 B1 F3A 110.7(9) . .
F3B B1 F3A 44.4(9) . .
F4B B1 F1 101.7(11) . .
F4A B1 F1 116.7(9) . .
F1B B1 F1 56.9(9) . .
F3 B1 F1 106.8(9) . .
F2A B1 F1 84.9(9) . .
F4 B1 F1 102.6(9) . .
F3B B1 F1 142.8(12) . .
F3A B1 F1 123.0(10) . .
F4B B1 F2 96.8(10) . .
F4A B1 F2 101.9(9) . .
F1B B1 F2 142.2(12) . .
F3 B1 F2 109.1(9) . .
F2A B1 F2 23.4(4) . .
F4 B1 F2 113.6(9) . .
F3B B1 F2 56.4(10) . .
F3A B1 F2 99.1(9) . .
F1 B1 F2 108.2(9) . .
F4B B1 F1A 106.3(11) . .
F4A B1 F1A 115.0(9) . .
F1B B1 F1A 34.9(8) . .
F3 B1 F1A 88.3(8) . .
F2A B1 F1A 104.9(10) . .
F4 B1 F1A 99.7(8) . .
F3B B1 F1A 139.5(12) . .
F3A B1 F1A 104.7(9) . .
F1 B1 F1A 22.8(4) . .
F2 B1 F1A 128.3(10) . .
F4B B1 F2B 103.5(11) . .
F4A B1 F2B 121.6(10) . .
F1B B1 F2B 103.8(12) . .
F3 B1 F2B 124.0(10) . .
F2A B1 F2B 30.5(6) . .
F4 B1 F2B 119.6(10) . .
F3B B1 F2B 102.6(13) . .
F3A B1 F2B 128.8(11) . .
F1 B1 F2B 54.8(9) . .
F2 B1 F2B 53.4(8) . .
F1A B1 F2B 76.2(10) . .
F1A F1 F1B 29.5(10) . .
F1A F1 B1A 83.7(10) . .
F1B F1 B1A 57.0(9) . .
F1A F1 F2B 144.8(12) . .
F1B F1 F2B 115.9(10) . .
B1A F1 F2B 68.4(9) . .
F1A F1 B1B 89.2(13) . .
F1B F1 B1B 61.6(9) . .
B1A F1 B1B 6.6(9) . .
F2B F1 B1B 62.0(9) . .
F1A F1 B1 86.5(10) . .
F1B F1 B1 59.8(8) . .
B1A F1 B1 2.9(8) . .
F2B F1 B1 66.1(9) . .
B1B F1 B1 5.1(9) . .
F2A F2 F2B 12.4(10) . .
F2A F2 F3B 117.7(12) . .
F2B F2 F3B 117.6(10) . .
F2A F2 B1B 71.5(12) . .
F2B F2 B1B 64.0(8) . .
F3B F2 B1B 61.4(9) . .
F2A F2 B1 74.5(10) . .
F2B F2 B1 66.5(8) . .
F3B F2 B1 61.0(9) . .
B1B F2 B1 4.0(9) . .
F2A F2 B1A 72.2(9) . .
F2B F2 B1A 64.5(7) . .
F3B F2 B1A 61.7(9) . .
B1B F2 B1A 1.4(9) . .
B1 F2 B1A 2.7(8) . .
F1B F3 B1A 58.2(9) . .
F1B F3 F3B 122.6(10) . .
B1A F3 F3B 65.5(9) . .
F1B F3 B1 62.2(9) . .
B1A F3 B1 4.0(8) . .
F3B F3 B1 61.8(9) . .
F1B F3 B1B 63.1(8) . .
B1A F3 B1B 6.7(9) . .
F3B F3 B1B 59.9(9) . .
B1 F3 B1B 5.3(9) . .
B1 F4 B1A 3.9(8) . .
B1 F4 B1B 2.2(10) . .
B1A F4 B1B 5.4(8) . .
F1B B1A F1 60.9(10) . .
F1B B1A F3 57.8(10) . .
F1 B1A F3 113.2(10) . .
F1B B1A F4B 123.1(14) . .
F1 B1A F4B 103.1(11) . .
F3 B1A F4B 131.0(11) . .
F1B B1A F3A 73.8(11) . .
F1 B1A F3A 129.4(10) . .
F3 B1A F3A 16.6(4) . .
F4B B1A F3A 120.6(11) . .
F1B B1A F1A 37.5(8) . .
F1 B1A F1A 24.3(4) . .
F3 B1A F1A 93.7(9) . .
F4B B1A F1A 109.1(11) . .
F3A B1A F1A 110.2(10) . .
F1B B1A F4A 118.9(13) . .
F1 B1A F4A 118.2(9) . .
F3 B1A F4A 112.6(9) . .
F4B B1A F4A 18.6(6) . .
F3A B1A F4A 102.1(8) . .
F1A B1A F4A 117.9(10) . .
F1B B1A F4 107.4(12) . .
F1 B1A F4 104.9(9) . .
F3 B1A F4 116.1(9) . .
F4B B1A F4 18.4(6) . .
F3A B1A F4 109.3(9) . .
F1A B1A F4 103.0(9) . .
F4A B1A F4 14.9(4) . .
F1B B1A F2A 129.3(12) . .
F1 B1A F2A 85.9(8) . .
F3 B1A F2A 114.1(9) . .
F4B B1A F2A 99.8(10) . .
F3A B1A F2A 108.4(9) . .
F1A B1A F2A 107.6(9) . .
F4A B1A F2A 110.2(10) . .
F4 B1A F2A 118.1(9) . .
F1B B1A F3B 114.4(13) . .
F1 B1A F3B 144.8(12) . .
F3 B1A F3B 57.6(10) . .
F4B B1A F3B 106.8(13) . .
F3A B1A F3B 43.4(9) . .
F1A B1A F3B 143.8(12) . .
F4A B1A F3B 95.1(11) . .
F4 B1A F3B 109.4(11) . .
F2A B1A F3B 71.0(11) . .
F1B B1A F2 144.9(12) . .
F1 B1A F2 108.0(9) . .
F3 B1A F2 106.7(9) . .
F4B B1A F2 91.2(10) . .
F3A B1A F2 95.9(8) . .
F1A B1A F2 129.9(9) . .
F4A B1A F2 95.9(9) . .
F4 B1A F2 107.6(9) . .
F2A B1A F2 22.3(4) . .
F3B B1A F2 53.7(10) . .
F1B B1A F2B 108.7(12) . .
F1 B1A F2B 56.0(9) . .
F3 B1A F2B 126.3(10) . .
F4B B1A F2B 100.9(11) . .
F3A B1A F2B 128.9(11) . .
F1A B1A F2B 78.9(9) . .
F4A B1A F2B 117.8(10) . .
F4 B1A F2B 117.4(10) . .
F2A B1A F2B 30.2(6) . .
F3B B1A F2B 99.7(13) . .
F2 B1A F2B 52.0(8) . .
F1 F1A F1B 131.3(15) . .
F1 F1A B1A 72.0(10) . .
F1B F1A B1A 63.1(11) . .
F1 F1A B1B 68.0(11) . .
F1B F1A B1B 65.9(10) . .
B1A F1A B1B 5.3(9) . .
F1 F1A B1 70.7(9) . .
F1B F1A B1 64.5(11) . .
B1A F1A B1 1.4(8) . .
B1B F1A B1 4.9(9) . .
F2 F2A F2B 158.5(16) . .
F2 F2A B1B 83.5(12) . .
F2B F2A B1B 82.9(12) . .
F2 F2A B1 82.1(10) . .
F2B F2A B1 83.5(12) . .
B1B F2A B1 3.0(10) . .
F2 F2A B1A 85.4(10) . .
F2B F2A B1A 80.6(12) . .
B1B F2A B1A 2.3(10) . .
B1 F2A B1A 3.7(8) . .
F2 F2A F3B 44.8(10) . .
F2B F2A F3B 132.2(13) . .
B1B F2A F3B 52.9(8) . .
B1 F2A F3B 53.4(9) . .
B1A F2A F3B 55.3(9) . .
F3B F3A B1A 71.4(11) . .
F3B F3A B1 67.8(11) . .
B1A F3A B1 4.1(8) . .
F3B F3A B1B 65.3(10) . .
B1A F3A B1B 6.7(9) . .
B1 F3A B1B 5.2(9) . .
F3B F3A F1B 117.6(11) . .
B1A F3A F1B 49.5(8) . .
B1 F3A F1B 53.6(8) . .
B1B F3A F1B 54.3(8) . .
B1 F4A B1A 3.6(8) . .
B1 F4A B1B 2.8(10) . .
B1A F4A B1B 6.2(9) . .
F2A B1B F2 25.1(5) . .
F2A B1B F3B 78.8(14) . .
F2 B1B F3B 59.2(12) . .
F2A B1B F3 122.2(14) . .
F2 B1B F3 114.1(13) . .
F3B B1B F3 59.1(12) . .
F2A B1B F1 90.3(12) . .
F2 B1B F1 115.0(14) . .
F3B B1B F1 151.7(16) . .
F3 B1B F1 108.1(13) . .
F2A B1B F1B 132.9(16) . .
F2 B1B F1B 151.3(16) . .
F3B B1B F1B 113.0(16) . .
F3 B1B F1B 54.3(10) . .
F1 B1B F1B 57.0(10) . .
F2A B1B F4B 105.5(14) . .
F2 B1B F4B 96.5(13) . .
F3B B1B F4B 109.6(15) . .
F3 B1B F4B 123.9(15) . .
F1 B1B F4B 98.5(12) . .
F1B B1B F4B 111.7(15) . .
F2A B1B F2B 32.9(8) . .
F2 B1B F2B 57.4(11) . .
F3B B1B F2B 109.9(17) . .
F3 B1B F2B 131.9(14) . .
F1 B1B F2B 57.7(10) . .
F1B B1B F2B 108.2(14) . .
F4B B1B F2B 104.0(13) . .
F2A B1B F3A 117.1(14) . .
F2 B1B F3A 102.9(12) . .
F3B B1B F3A 44.8(10) . .
F3 B1B F3A 16.4(4) . .
F1 B1B F3A 124.4(14) . .
F1B B1B F3A 70.0(11) . .
F4B B1B F3A 116.5(14) . .
F2B B1B F3A 137.2(15) . .
F2A B1B F4A 116.1(14) . .
F2 B1B F4A 100.7(12) . .
F3B B1B F4A 96.6(13) . .
F3 B1B F4A 107.0(13) . .
F1 B1B F4A 111.6(12) . .
F1B B1B F4A 107.9(15) . .
F4B B1B F4A 17.9(6) . .
F2B B1B F4A 121.0(14) . .
F3A B1B F4A 98.6(12) . .
F2A B1B F1A 110.8(13) . .
F2 B1B F1A 135.9(14) . .
F3B B1B F1A 143.6(16) . .
F3 B1B F1A 88.1(11) . .
F1 B1B F1A 22.8(4) . .
F1B B1B F1A 34.8(8) . .
F4B B1B F1A 101.6(12) . .
F2B B1B F1A 79.2(11) . .
F3A B1B F1A 104.3(12) . .
F4A B1B F1A 108.7(12) . .
F2A B1B F4 122.7(14) . .
F2 B1B F4 111.6(12) . .
F3B B1B F4 109.7(14) . .
F3 B1B F4 108.5(13) . .
F1 B1B F4 98.2(11) . .
F1B B1B F4 97.1(13) . .
F4B B1B F4 17.2(6) . .
F2B B1B F4 118.5(13) . .
F3A B1B F4 103.8(12) . .
F4A B1B F4 14.1(4) . .
F1A B1B F4 94.7(11) . .
F1A F1B F3 139.0(15) . .
F1A F1B B1A 79.4(12) . .
F3 F1B B1A 64.0(9) . .
F1A F1B F1 19.2(6) . .
F3 F1B F1 119.8(11) . .
B1A F1B F1 62.1(9) . .
F1A F1B B1 80.6(12) . .
F3 F1B B1 62.9(8) . .
B1A F1B B1 1.2(9) . .
F1 F1B B1 63.3(8) . .
F1A F1B B1B 79.3(13) . .
F3 F1B B1B 62.6(9) . .
B1A F1B B1B 4.9(9) . .
F1 F1B B1B 61.4(10) . .
B1 F1B B1B 5.3(9) . .
F1A F1B F3A 134.0(14) . .
F3 F1B F3A 8.3(4) . .
B1A F1B F3A 56.7(8) . .
F1 F1B F3A 115.0(9) . .
B1 F1B F3A 55.6(8) . .
B1B F1B F3A 55.7(9) . .
F2A F2B F2 9.1(7) . .
F2A F2B F1 124.0(14) . .
F2 F2B F1 119.0(10) . .
F2A F2B B1B 64.2(12) . .
F2 F2B B1B 58.7(10) . .
F1 F2B B1B 60.4(9) . .
F2A F2B B1 66.0(11) . .
F2 F2B B1 60.1(8) . .
F1 F2B B1 59.1(7) . .
B1B F2B B1 3.2(9) . .
F2A F2B B1A 69.2(11) . .
F2 F2B B1A 63.5(8) . .
F1 F2B B1A 55.5(8) . .
B1B F2B B1A 5.0(9) . .
B1 F2B B1A 3.8(7) . .
F3A F3B F2 127.5(14) . .
F3A F3B F3 12.9(6) . .
F2 F3B F3 116.0(12) . .
F3A F3B B1B 69.9(13) . .
F2 F3B B1B 59.3(11) . .
F3 F3B B1B 61.0(11) . .
F3A F3B B1 67.9(11) . .
F2 F3B B1 62.6(9) . .
F3 F3B B1 59.9(9) . .
B1B F3B B1 5.1(10) . .
F3A F3B B1A 65.1(10) . .
F2 F3B B1A 64.6(10) . .
F3 F3B B1A 56.9(8) . .
B1B F3B B1A 5.5(9) . .
B1 F3B B1A 3.3(8) . .
F3A F3B F2A 111.8(13) . .
F2 F3B F2A 17.5(4) . .
F3 F3B F2A 99.7(10) . .
B1B F3B F2A 48.2(10) . .
B1 F3B F2A 52.5(8) . .
B1A F3B F2A 53.7(8) . .
B1 F4B B1A 3.8(8) . .
B1 F4B B1B 3.8(10) . .
B1A F4B B1B 6.6(9) . .

loop_
_geom_bond_atom_site_label_1
_geom_bond_atom_site_label_2
_geom_bond_distance
_geom_bond_site_symmetry_2
Cu1 O2 1.9181(19) .
Cu1 N2 1.959(2) .
Cu1 O2 1.9912(19) 3_755
Cu1 N1 2.032(2) .
Cu1 O1 2.244(2) .
Cu1 Cu1 3.0545(6) 3_755
O1 C19 1.417(4) .
O1 H1 0.920(19) .
O2 C1 1.356(3) .
O2 Cu1 1.9912(19) 3_755
N1 C13 1.487(3) .
N1 C7 1.497(3) .
N1 C14 1.502(3) .
N2 C8 1.343(4) .
N2 C12 1.345(4) .
C1 C2 1.397(4) .
C1 C6 1.399(4) .
C2 C3 1.383(4) .
C2 H2A 0.9500 .
C3 C4 1.379(5) .
C3 H3A 0.9500 .
C4 C5 1.388(5) .
C4 H4A 0.9500 .
C5 C6 1.392(4) .
C5 H5A 0.9500 .
C6 C7 1.503(4) .
C7 H7A 0.9900 .
C7 H7B 0.9900 .
C8 C9 1.375(4) .
C8 H8A 0.9500 .
C9 C10 1.376(5) .
C9 H9A 0.9500 .
C10 C11 1.375(5) .
C10 H10A 0.9500 .
C11 C12 1.376(4) .
C11 H11A 0.9500 .
C12 C13 1.501(4) .
C13 H13A 0.9900 .
C13 H13B 0.9900 .
C14 C15 1.497(4) .
C14 H14A 0.9900 .
C14 H14B 0.9900 .
C15 C16 1.62(2) .
C15 S1 1.632(5) .
C15 C16A 1.656(14) .
C15 S1A 1.657(5) .
C17 C18 1.324(6) .
C17 C16A 1.361(10) .
C17 S1 1.583(5) .
C17 H17 0.9500 .
C18 C16 1.420(17) .
C18 S1A 1.631(4) .
C18 H18 0.9500 .
C16 H16 0.9500 .
C16A H16A 0.9500 .
C19 H19A 0.9800 .
C19 H19B 0.9800 .
C19 H19C 0.9800 .
B1 F4B 1.287(16) .
B1 F4A 1.341(15) .
B1 F1B 1.358(19) .
B1 F3 1.367(11) .
B1 F2A 1.376(14) .
B1 F4 1.383(12) .
B1 F3B 1.39(2) .
B1 F3A 1.393(14) .
B1 F1 1.404(13) .
B1 F2 1.414(13) .
B1 F1A 1.484(15) .
B1 F2B 1.496(19) .
F1 F1A 0.576(7) .
F1 F1B 1.315(18) .
F1 B1A 1.330(14) .
F1 F2B 1.338(17) .
F1 B1B 1.376(18) .
F2 F2A 0.567(7) .
F2 F2B 1.310(17) .
F2 F3B 1.33(2) .
F2 B1B 1.33(2) .
F2 B1A 1.488(15) .
F3 F1B 1.255(18) .
F3 B1A 1.333(14) .
F3 F3B 1.34(2) .
F3 B1B 1.371(19) .
F4 B1A 1.412(14) .
F4 B1B 1.498(19) .
B1A F1B 1.261(19) .
B1A F4B 1.336(16) .
B1A F3A 1.387(11) .
B1A F1A 1.391(13) .
B1A F4A 1.393(11) .
B1A F2A 1.421(13) .
B1A F3B 1.45(2) .
B1A F2B 1.500(18) .
F1A F1B 0.862(16) .
F1A B1B 1.484(19) .
F2A F2B 0.765(14) .
F2A B1B 1.27(2) .
F2A F3B 1.668(19) .
F3A F3B 1.05(2) .
F3A B1B 1.402(19) .
F3A F1B 1.594(18) .
F4A B1B 1.450(19) .
B1B F3B 1.357(15) .
B1B F1B 1.378(17) .
B1B F4B 1.380(15) .
B1B F2B 1.397(17) .

loop_
_geom_hbond_atom_site_label_D
_geom_hbond_atom_site_label_H
_geom_hbond_atom_site_label_A
_geom_hbond_distance_DH
_geom_hbond_distance_HA
_geom_hbond_distance_DA
_geom_hbond_angle_DHA
_geom_hbond_site_symmetry_A
O1 H1 F2 0.920(19) 1.90(2) 2.790(5) 162(4) 1_455
